data_7205506
loop_
_publ_author_name
'Wang, Li'
'Tao, Tao'
'Fu, Shu-Jun'
'Wang, Cheng'
'Huang, Wei'
'You, Xiao-Zeng'

_publ_section_title
;
 Linear extension of bithiophene compounds by the combination of C--N
 covalent bond cross-coupling and N--Ag coordinative bond formation
;
_journal_issue 3
_journal_name_full CrystEngComm
_journal_page_first 747
_journal_paper_doi 10.1039/c0ce00689k
_journal_volume 13
_journal_year 2011
_chemical_formula_moiety 'C14 H10 Ag N4 S2, C2 F3 O2'
_chemical_formula_sum 'C16 H10 Ag F3 N4 O2 S2'
_chemical_formula_weight 519.29
_chemical_name_systematic
;
?
;
_space_group_IT_number 2
_symmetry_cell_setting triclinic
_symmetry_space_group_name_Hall '-P 1'
_symmetry_space_group_name_H-M 'P -1'
_atom_sites_solution_hydrogens geom
_atom_sites_solution_primary direct
_atom_sites_solution_secondary difmap
_audit_creation_method SHELXL-97
_cell_angle_alpha 71.193(2)
_cell_angle_beta 81.694(2)
_cell_angle_gamma 72.739(2)
_cell_formula_units_Z 2
_cell_length_a 8.2588(12)
_cell_length_b 9.6887(14)
_cell_length_c 13.0447(19)
_cell_measurement_reflns_used 2076
_cell_measurement_temperature 291(2)
_cell_measurement_theta_max 27.812
_cell_measurement_theta_min 2.305
_cell_volume 942.2(2)
_computing_cell_refinement SMART
_computing_data_collection 'SMART (Bruker 2000)'
_computing_data_reduction 'SAINT (Bruker 2000)'
_computing_molecular_graphics SHELXTL
_computing_publication_material SHELXTL
_computing_structure_refinement SHELXTL
_computing_structure_solution 'SHELXTL (BRUKER 2000)'
_diffrn_ambient_temperature 291(2)
_diffrn_measured_fraction_theta_full 0.972
_diffrn_measured_fraction_theta_max 0.972
_diffrn_measurement_device_type 'Bruker Smart Apex CCD area detector'
_diffrn_measurement_method '\f and \w scans'
_diffrn_radiation_monochromator graphite
_diffrn_radiation_source 'fine-focus sealed tube'
_diffrn_radiation_type MoK\a
_diffrn_radiation_wavelength 0.71073
_diffrn_reflns_av_R_equivalents 0.0344
_diffrn_reflns_av_sigmaI/netI 0.0374
_diffrn_reflns_limit_h_max 9
_diffrn_reflns_limit_h_min -9
_diffrn_reflns_limit_k_max 9
_diffrn_reflns_limit_k_min -11
_diffrn_reflns_limit_l_max 9
_diffrn_reflns_limit_l_min -15
_diffrn_reflns_number 4374
_diffrn_reflns_theta_full 25.00
_diffrn_reflns_theta_max 25.00
_diffrn_reflns_theta_min 2.30
_exptl_absorpt_coefficient_mu 1.340
_exptl_absorpt_correction_T_max 0.8777
_exptl_absorpt_correction_T_min 0.8142
_exptl_absorpt_correction_type multi-scan
_exptl_absorpt_process_details 'SADABS, Bruker(2000)'
_exptl_crystal_colour yellow
_exptl_crystal_density_diffrn 1.830
_exptl_crystal_density_method 'not measured'
_exptl_crystal_description block
_exptl_crystal_F_000 512
_exptl_crystal_size_max 0.16
_exptl_crystal_size_mid 0.12
_exptl_crystal_size_min 0.10
_refine_diff_density_max 1.073
_refine_diff_density_min -0.638
_refine_diff_density_rms 0.086
_refine_ls_extinction_method none
_refine_ls_goodness_of_fit_ref 1.089
_refine_ls_hydrogen_treatment constr
_refine_ls_matrix_type full
_refine_ls_number_parameters 253
_refine_ls_number_reflns 3231
_refine_ls_number_restraints 0
_refine_ls_restrained_S_all 1.089
_refine_ls_R_factor_all 0.0592
_refine_ls_R_factor_gt 0.0479
_refine_ls_shift/su_max 0.001
_refine_ls_shift/su_mean 0.000
_refine_ls_structure_factor_coef Fsqd
_refine_ls_weighting_details 'calc w=1/[\s^2^(Fo^2^)+(0.0858P)^2^+0.3911P] where P=(Fo^2^+2Fc^2^)/3'
_refine_ls_weighting_scheme calc
_refine_ls_wR_factor_gt 0.1421
_refine_ls_wR_factor_ref 0.1489
_reflns_number_gt 2492
_reflns_number_total 3231
_reflns_threshold_expression >2sigma(I)
_cod_data_source_file C0CE00689K.TXT
_cod_data_source_block 3
_cod_original_sg_symbol_H-M ' P-1'
_cod_database_code 7205506

loop_
_symmetry_equiv_pos_as_xyz
'x, y, z'
'-x, -y, -z'

loop_
_atom_site_label
_atom_site_type_symbol
_atom_site_fract_x
_atom_site_fract_y
_atom_site_fract_z
_atom_site_U_iso_or_equiv
_atom_site_adp_type
_atom_site_occupancy
_atom_site_symmetry_multiplicity
_atom_site_calc_flag
_atom_site_refinement_flags
_atom_site_disorder_assembly
_atom_site_disorder_group
Ag1 Ag 1.35393(5) 0.58802(5) -0.07189(4) 0.0840(3) Uani 1 1 d . . .
C9 C 1.1653(6) 0.3636(6) 0.0842(4) 0.0563(12) Uani 1 1 d . . .
H9 H 1.1724 0.3993 0.1411 0.068 Uiso 1 1 calc R . .
C11 C 1.1084(9) 0.2340(7) -0.0060(5) 0.0788(17) Uani 1 1 d . . .
H11 H 1.0700 0.1652 -0.0254 0.095 Uiso 1 1 calc R . .
C10 C 1.1907(9) 0.3326(7) -0.0710(5) 0.0797(18) Uani 1 1 d . . .
H10 H 1.2194 0.3432 -0.1442 0.096 Uiso 1 1 calc R . .
C1 C 1.0130(6) 0.1758(5) 0.1894(4) 0.0517(11) Uani 1 1 d . . .
C2 C 1.0170(7) 0.0277(6) 0.2244(4) 0.0634(13) Uani 1 1 d . . .
H2 H 1.0774 -0.0426 0.1887 0.076 Uiso 1 1 calc R . .
C3 C 0.9182(7) -0.0068(6) 0.3218(4) 0.0627(14) Uani 1 1 d . . .
H3 H 0.9056 -0.1036 0.3567 0.075 Uiso 1 1 calc R . .
C4 C 0.8425(6) 0.1125(5) 0.3609(4) 0.0485(11) Uani 1 1 d . . .
C5 C 0.7371(6) 0.1175(6) 0.4587(4) 0.0502(11) Uani 1 1 d . . .
C6 C 0.6359(9) 0.2368(6) 0.4867(5) 0.0723(16) Uani 1 1 d . . .
H6 H 0.6228 0.3360 0.4428 0.087 Uiso 1 1 calc R . .
C7 C 0.5503(8) 0.1978(6) 0.5897(4) 0.0701(15) Uani 1 1 d . . .
H7 H 0.4762 0.2680 0.6211 0.084 Uiso 1 1 calc R . .
C8 C 0.5885(6) 0.0485(6) 0.6366(4) 0.0539(12) Uani 1 1 d . . .
C12 C 0.4949(6) -0.1684(6) 0.7625(4) 0.0543(12) Uani 1 1 d . . .
H12 H 0.5136 -0.2251 0.7143 0.065 Uiso 1 1 calc R . .
C13 C 0.4271(8) -0.0967(8) 0.9056(5) 0.0775(17) Uani 1 1 d . . .
H13 H 0.3877 -0.0950 0.9758 0.093 Uiso 1 1 calc R . .
C14 C 0.4852(9) 0.0124(8) 0.8305(5) 0.0776(17) Uani 1 1 d . . .
H14 H 0.4956 0.1008 0.8394 0.093 Uiso 1 1 calc R . .
C15 C 0.3296(11) 0.6075(8) 0.2211(6) 0.090(2) Uani 1 1 d . . .
C16 C 0.2091(10) 0.5650(8) 0.3124(7) 0.086(2) Uani 1 1 d . . .
F1 F 0.0479(10) 0.6431(10) 0.2886(8) 0.210(4) Uani 1 1 d . . .
F2 F 0.2099(12) 0.5997(12) 0.3924(5) 0.246(6) Uani 1 1 d . . .
F3 F 0.1863(9) 0.4348(6) 0.3336(5) 0.169(3) Uani 1 1 d . . .
N2 N 1.2260(5) 0.4144(5) -0.0149(4) 0.0622(12) Uani 1 1 d . . .
N1 N 1.0918(5) 0.2540(5) 0.0937(3) 0.0542(10) Uani 1 1 d . . .
N3 N 0.5259(5) -0.0317(5) 0.7385(3) 0.0575(10) Uani 1 1 d . . .
N4 N 0.4345(5) -0.2103(6) 0.8634(3) 0.0631(12) Uani 1 1 d . . .
O1 O 0.2919(10) 0.7265(8) 0.1531(6) 0.164(3) Uani 1 1 d . . .
O2 O 0.4641(13) 0.5255(10) 0.2332(8) 0.251(7) Uani 1 1 d . . .
S1 S 0.89046(16) 0.27419(14) 0.27486(10) 0.0511(3) Uani 1 1 d . . .
S2 S 0.72872(16) -0.04889(14) 0.55770(10) 0.0572(4) Uani 1 1 d . . .

loop_
_atom_site_aniso_label
_atom_site_aniso_U_11
_atom_site_aniso_U_22
_atom_site_aniso_U_33
_atom_site_aniso_U_23
_atom_site_aniso_U_13
_atom_site_aniso_U_12
Ag1 0.0572(3) 0.0902(4) 0.0756(4) 0.0319(3) -0.0082(2) -0.0368(3)
C9 0.049(3) 0.066(3) 0.046(3) 0.004(2) -0.002(2) -0.026(2)
C11 0.109(5) 0.073(4) 0.054(3) -0.017(3) 0.016(3) -0.035(4)
C10 0.102(5) 0.077(4) 0.049(3) -0.012(3) 0.020(3) -0.025(4)
C1 0.051(3) 0.056(3) 0.041(2) 0.003(2) -0.004(2) -0.023(2)
C2 0.072(3) 0.053(3) 0.059(3) -0.008(3) 0.008(3) -0.023(3)
C3 0.069(3) 0.048(3) 0.062(3) 0.003(3) 0.004(3) -0.029(3)
C4 0.047(2) 0.049(3) 0.044(2) 0.005(2) -0.008(2) -0.022(2)
C5 0.053(3) 0.056(3) 0.040(2) 0.000(2) -0.006(2) -0.026(2)
C6 0.105(5) 0.052(3) 0.055(3) -0.003(3) 0.012(3) -0.037(3)
C7 0.097(4) 0.055(3) 0.055(3) -0.012(3) 0.015(3) -0.028(3)
C8 0.057(3) 0.066(3) 0.038(2) -0.003(2) -0.004(2) -0.029(2)
C12 0.053(3) 0.067(3) 0.040(2) 0.002(2) -0.003(2) -0.030(2)
C13 0.080(4) 0.106(5) 0.047(3) -0.012(3) 0.007(3) -0.040(4)
C14 0.100(5) 0.094(4) 0.049(3) -0.021(3) 0.013(3) -0.048(4)
C15 0.114(6) 0.058(4) 0.095(5) -0.028(4) 0.043(4) -0.032(4)
C16 0.092(5) 0.078(4) 0.105(5) -0.050(4) 0.029(4) -0.039(4)
F1 0.143(6) 0.215(8) 0.226(9) -0.033(6) 0.069(6) -0.053(6)
F2 0.301(10) 0.466(14) 0.133(5) -0.193(8) 0.126(6) -0.291(11)
F3 0.224(7) 0.101(4) 0.189(6) -0.049(4) 0.093(5) -0.097(4)
N2 0.049(2) 0.065(3) 0.050(2) 0.011(2) 0.0042(19) -0.017(2)
N1 0.052(2) 0.055(2) 0.046(2) -0.0003(19) 0.0047(18) -0.0198(19)
N3 0.060(2) 0.074(3) 0.039(2) -0.004(2) -0.0002(18) -0.035(2)
N4 0.056(3) 0.084(3) 0.041(2) 0.006(2) -0.0029(18) -0.033(2)
O1 0.158(6) 0.135(6) 0.120(5) 0.024(4) 0.048(5) -0.018(5)
O2 0.195(8) 0.151(7) 0.227(10) 0.040(6) 0.131(8) 0.044(6)
S1 0.0551(7) 0.0499(7) 0.0428(6) 0.0014(5) 0.0007(5) -0.0243(5)
S2 0.0566(7) 0.0549(7) 0.0462(7) 0.0077(6) 0.0007(5) -0.0212(6)

loop_
_atom_type_symbol
_atom_type_description
_atom_type_scat_dispersion_real
_atom_type_scat_dispersion_imag
_atom_type_scat_source
C C 0.0033 0.0016 'International Tables Vol C Tables 4.2.6.8 and 6.1.1.4'
H H 0.0000 0.0000 'International Tables Vol C Tables 4.2.6.8 and 6.1.1.4'
Ag Ag -0.8971 1.1015 'International Tables Vol C Tables 4.2.6.8 and 6.1.1.4'
F F 0.0171 0.0103 'International Tables Vol C Tables 4.2.6.8 and 6.1.1.4'
N N 0.0061 0.0033 'International Tables Vol C Tables 4.2.6.8 and 6.1.1.4'
O O 0.0106 0.0060 'International Tables Vol C Tables 4.2.6.8 and 6.1.1.4'
S S 0.1246 0.1234 'International Tables Vol C Tables 4.2.6.8 and 6.1.1.4'

loop_
_geom_angle_atom_site_label_1
_geom_angle_atom_site_label_2
_geom_angle_atom_site_label_3
_geom_angle
_geom_angle_site_symmetry_1
_geom_angle_site_symmetry_3
_geom_angle_publ_flag
N4 Ag1 N2 168.96(16) 1_664 . ?
N4 Ag1 O2 91.3(3) 1_664 2_765 ?
N2 Ag1 O2 93.4(3) . 2_765 ?
N4 Ag1 Ag1 96.42(12) 1_664 2_865 ?
N2 Ag1 Ag1 93.67(11) . 2_865 ?
O2 Ag1 Ag1 88.8(3) 2_765 2_865 ?
N2 C9 N1 111.7(5) . . ?
N2 C9 H9 124.1 . . ?
N1 C9 H9 124.1 . . ?
C10 C11 N1 106.6(5) . . ?
C10 C11 H11 126.7 . . ?
N1 C11 H11 126.7 . . ?
C11 C10 N2 110.2(5) . . ?
C11 C10 H10 124.9 . . ?
N2 C10 H10 124.9 . . ?
C2 C1 N1 128.1(5) . . ?
C2 C1 S1 112.5(4) . . ?
N1 C1 S1 119.4(4) . . ?
C1 C2 C3 111.3(5) . . ?
C1 C2 H2 124.3 . . ?
C3 C2 H2 124.3 . . ?
C4 C3 C2 114.6(5) . . ?
C4 C3 H3 122.7 . . ?
C2 C3 H3 122.7 . . ?
C3 C4 C5 129.5(4) . . ?
C3 C4 S1 110.1(4) . . ?
C5 C4 S1 120.4(4) . . ?
C6 C5 C4 129.3(5) . . ?
C6 C5 S2 111.1(4) . . ?
C4 C5 S2 119.6(4) . . ?
C5 C6 C7 113.5(5) . . ?
C5 C6 H6 123.3 . . ?
C7 C6 H6 123.3 . . ?
C8 C7 C6 112.1(5) . . ?
C8 C7 H7 123.9 . . ?
C6 C7 H7 123.9 . . ?
C7 C8 N3 128.0(5) . . ?
C7 C8 S2 112.2(4) . . ?
N3 C8 S2 119.7(4) . . ?
N4 C12 N3 110.7(5) . . ?
N4 C12 H12 124.6 . . ?
N3 C12 H12 124.6 . . ?
C14 C13 N4 109.8(5) . . ?
C14 C13 H13 125.1 . . ?
N4 C13 H13 125.1 . . ?
C13 C14 N3 106.6(5) . . ?
C13 C14 H14 126.7 . . ?
N3 C14 H14 126.7 . . ?
O2 C15 O1 126.1(8) . . ?
O2 C15 C16 112.4(8) . . ?
O1 C15 C16 120.5(8) . . ?
F2 C16 F3 112.6(8) . . ?
F2 C16 F1 96.8(8) . . ?
F3 C16 F1 96.2(7) . . ?
F2 C16 C15 118.5(6) . . ?
F3 C16 C15 116.7(6) . . ?
F1 C16 C15 111.6(8) . . ?
C9 N2 C10 105.2(5) . . ?
C9 N2 Ag1 126.4(4) . . ?
C10 N2 Ag1 128.3(4) . . ?
C9 N1 C11 106.2(5) . . ?
C9 N1 C1 126.1(4) . . ?
C11 N1 C1 127.6(5) . . ?
C12 N3 C14 106.8(4) . . ?
C12 N3 C8 125.8(4) . . ?
C14 N3 C8 127.4(4) . . ?
C12 N4 C13 106.1(5) . . ?
C12 N4 Ag1 121.9(4) . 1_446 ?
C13 N4 Ag1 131.9(4) . 1_446 ?
C15 O2 Ag1 121.9(9) . 2_765 ?
C1 S1 C4 91.4(2) . . ?
C8 S2 C5 91.1(2) . . ?

loop_
_geom_bond_atom_site_label_1
_geom_bond_atom_site_label_2
_geom_bond_distance
_geom_bond_site_symmetry_2
_geom_bond_publ_flag
Ag1 N4 2.126(5) 1_664 ?
Ag1 N2 2.126(4) . ?
Ag1 O2 2.738(9) 2_765 ?
Ag1 Ag1 3.0084(9) 2_865 ?
C9 N2 1.310(6) . ?
C9 N1 1.336(6) . ?
C9 H9 0.9300 . ?
C11 C10 1.338(8) . ?
C11 N1 1.358(7) . ?
C11 H11 0.9300 . ?
C10 N2 1.349(8) . ?
C10 H10 0.9300 . ?
C1 C2 1.350(7) . ?
C1 N1 1.416(6) . ?
C1 S1 1.721(5) . ?
C2 C3 1.408(7) . ?
C2 H2 0.9300 . ?
C3 C4 1.359(7) . ?
C3 H3 0.9300 . ?
C4 C5 1.443(7) . ?
C4 S1 1.726(4) . ?
C5 C6 1.333(8) . ?
C5 S2 1.723(5) . ?
C6 C7 1.417(8) . ?
C6 H6 0.9300 . ?
C7 C8 1.334(7) . ?
C7 H7 0.9300 . ?
C8 N3 1.418(6) . ?
C8 S2 1.711(5) . ?
C12 N4 1.316(6) . ?
C12 N3 1.352(6) . ?
C12 H12 0.9300 . ?
C13 C14 1.344(8) . ?
C13 N4 1.364(8) . ?
C13 H13 0.9300 . ?
C14 N3 1.365(7) . ?
C14 H14 0.9300 . ?
C15 O2 1.156(11) . ?
C15 O1 1.191(9) . ?
C15 C16 1.471(9) . ?
C16 F2 1.196(8) . ?
C16 F3 1.267(7) . ?
C16 F1 1.346(11) . ?
N4 Ag1 2.126(5) 1_446 ?
O2 Ag1 2.738(9) 2_765 ?
